data_1571502
loop_
_publ_author_name
'Namade, Lahu D.'
'Patil, Amitkumar R.'
'Jadhav, Sonali R.'
'Dongale, Tukaram D.'
'Rajpure, Keshav Y.'

_publ_section_title
;
 Exploring bipolar resistive switching behavior of sprayed BaTiO3 thin
 films for nonvolatile memory application
;
_journal_name_full 'Colloids and Surfaces A: Physicochemical and Engineering Aspects'
_journal_page_first 133902
_journal_paper_doi 10.1016/j.colsurfa.2024.133902
_journal_volume 692
_journal_year 2024
_chemical_formula_structural BaTiO3
_chemical_formula_sum 'Ba O3 Ti'
_chemical_formula_weight 233.192
_space_group_IT_number 221
_space_group_name_Hall '-P 4 2 3'
_space_group_name_H-M_alt 'P m -3 m'
_symmetry_cell_setting cubic
_symmetry_space_group_name_Hall '-P 4 2 3'
_symmetry_space_group_name_H-M 'P m -3 m'
_cell_angle_alpha 90.0000
_cell_angle_beta 90.0000
_cell_angle_gamma 90.0000
_cell_formula_units_Z 1
_cell_length_a 4.00944
_cell_length_b 4.00944
_cell_length_c 4.00944
_cell_volume 64.454
_exptl_crystal_density_diffrn 5.972
_cod_data_source_file BTO325.cif
_cod_data_source_block /var/www/html/cod/tmp/uploads/1714209312.2234-98C9596094087535.cif
_cod_original_cell_volume 64.454
_cod_original_sg_symbol_H-M 'P 2/c'
_cod_original_formula_sum 'Ba O3 Ti'
_cod_database_code 1571502

loop_
_symmetry_equiv_pos_as_xyz
x,y,z
x,-y,-z
-x,y,-z
-x,-y,z
y,z,x
-y,-z,x
y,-z,-x
-y,z,-x
z,x,y
-z,x,-y
-z,-x,y
z,-x,-y
y,x,z
-y,x,-z
y,-x,-z
-y,-x,z
z,y,x
-z,-y,x
-z,y,-x
z,-y,-x
x,z,y
x,-z,-y
-x,-z,y
-x,z,-y
-x,-y,-z
-x,y,z
x,-y,z
x,y,-z
-y,-z,-x
y,z,-x
-y,z,x
y,-z,x
-z,-x,-y
z,-x,y
z,x,-y
-z,x,y
-y,-x,-z
y,-x,z
-y,x,z
y,x,-z
-z,-y,-x
z,y,-x
z,-y,x
-z,y,x
-x,-z,-y
-x,z,y
x,z,-y
x,-z,y

loop_
_atom_site_label
_atom_site_fract_x
_atom_site_fract_y
_atom_site_fract_z
_atom_site_U_iso_or_equiv
_atom_site_occupancy
_atom_site_adp_type
_atom_site_type_symbol
Ba 0.50000 0.50000 0.50000 0.00000 1.00000 Uiso Ba
ti 0.00000 0.00000 0.00000 0.00000 1.00000 Uiso Ti
o 0.50000 0.00000 0.00000 0.00000 1.00000 Uiso O
